data_4103511
loop_
_publ_author_name
'Xu-Dong Chen'
'Jeremiah S. Duncan'
'Atul K. Verma'
'Sonny C. Lee'

_publ_contact_author_address
;                                                                               
 Department of Chemistry
 University of Waterloo
 200 University Avenue West
 Waterloo, Ontario  N2L 3G1
 CANADA  
;
_publ_contact_author_email sclee@uwaterloo.ca
_publ_contact_author_fax 519-746-0435
_publ_contact_author_name 'Sonny C. Lee'
_publ_contact_author_phone '519-885-1211 x37501'
_publ_section_title
;
 Selective Syntheses of Iron-Imide-Sulfide Cubanes, Including a Partial
 Representation of the Fe-S-X Environment in the FeMo Cofactor
;
_journal_name_full 'Journal of the American Chemical Society'
_journal_page_first 15884
_journal_page_last 15886
_journal_paper_doi 10.1021/ja106478k
_journal_volume 132
_journal_year 2010
_chemical_formula_moiety
;
(Et4N +)2 [ (Fe 3+)2 (Fe 2+)2 (NtBu 2-) (S 2-)3 (Cl -)4 ].(CH3CN)
;
_chemical_formula_sum 'C22 H52 Cl4 Fe4 N4 S3'
_chemical_formula_weight 834.06
_chemical_name_common
; 
 (Et4N)2[Fe4(mu3-NtBu)(mu3-S)3Cl4].(CH3CN) 
;
_chemical_name_systematic
; 
 (Et4N)2[Fe4(mu3-NtBu)(mu3-S)3Cl4].(CH3CN) 
;
_space_group_IT_number 29
_symmetry_cell_setting orthorhombic
_symmetry_space_group_name_Hall 'P 2c -2ac'
_symmetry_space_group_name_H-M 'P c a 21'
_atom_sites_solution_hydrogens geom
_atom_sites_solution_primary direct
_atom_sites_solution_secondary difmap
_audit_creation_method SHELXL-97
_cell_angle_alpha 90.00
_cell_angle_beta 90.00
_cell_angle_gamma 90.00
_cell_formula_units_Z 4
_cell_length_a 26.4805(11)
_cell_length_b 10.7835(4)
_cell_length_c 12.7847(5)
_cell_measurement_reflns_used 8439
_cell_measurement_temperature 200(2)
_cell_measurement_theta_max 28.68
_cell_measurement_theta_min 2.91
_cell_volume 3650.7(2)
_computing_cell_refinement 'Bruker SAINT'
_computing_data_collection 'Bruker APEX2'
_computing_data_reduction 'Bruker SAINT'
_computing_molecular_graphics 'Bruker SHELXTL'
_computing_publication_material 'Bruker SHELXTL'
_computing_structure_refinement 'SHELXL-97 (Sheldrick, 2008)'
_computing_structure_solution 'SHELXS-97 (Sheldrick, 2008)'
_diffrn_ambient_temperature 200(2)
_diffrn_measured_fraction_theta_full 0.997
_diffrn_measured_fraction_theta_max 0.997
_diffrn_measurement_device_type 'APEX CCD'
_diffrn_measurement_method '\w scans'
_diffrn_radiation_monochromator graphite
_diffrn_radiation_source 'fine-focus sealed tube'
_diffrn_radiation_type MoK\a
_diffrn_radiation_wavelength 0.71073
_diffrn_reflns_av_R_equivalents 0.0459
_diffrn_reflns_av_sigmaI/netI 0.0541
_diffrn_reflns_limit_h_max 34
_diffrn_reflns_limit_h_min -37
_diffrn_reflns_limit_k_max 15
_diffrn_reflns_limit_k_min -15
_diffrn_reflns_limit_l_max 18
_diffrn_reflns_limit_l_min -16
_diffrn_reflns_number 32872
_diffrn_reflns_theta_full 30.05
_diffrn_reflns_theta_max 30.05
_diffrn_reflns_theta_min 2.91
_exptl_absorpt_coefficient_mu 2.041
_exptl_absorpt_correction_T_max 0.7917
_exptl_absorpt_correction_T_min 0.6977
_exptl_absorpt_correction_type empirical
_exptl_absorpt_process_details 'APEX II'
_exptl_crystal_colour black
_exptl_crystal_density_diffrn 1.517
_exptl_crystal_density_method 'not measured'
_exptl_crystal_description block
_exptl_crystal_F_000 1728
_exptl_crystal_size_max 0.19
_exptl_crystal_size_mid 0.12
_exptl_crystal_size_min 0.12
_refine_diff_density_max 0.525
_refine_diff_density_min -0.501
_refine_diff_density_rms 0.088
_refine_ls_abs_structure_details 'Flack H D (1983), Acta Cryst. A39, 876-881'
_refine_ls_abs_structure_Flack 0.017(12)
_refine_ls_extinction_method none
_refine_ls_goodness_of_fit_ref 1.072
_refine_ls_hydrogen_treatment constr
_refine_ls_matrix_type full
_refine_ls_number_parameters 331
_refine_ls_number_reflns 10458
_refine_ls_number_restraints 1
_refine_ls_restrained_S_all 1.072
_refine_ls_R_factor_all 0.0469
_refine_ls_R_factor_gt 0.0379
_refine_ls_shift/su_max 0.001
_refine_ls_shift/su_mean 0.000
_refine_ls_structure_factor_coef Fsqd
_refine_ls_weighting_details 'calc w=1/[\s^2^(Fo^2^)+(0.0287P)^2^+0.7538P] where P=(Fo^2^+2Fc^2^)/3'
_refine_ls_weighting_scheme calc
_refine_ls_wR_factor_gt 0.0805
_refine_ls_wR_factor_ref 0.0889
_reflns_number_gt 9203
_reflns_number_total 10458
_reflns_threshold_expression >2sigma(I)
_cod_data_source_file ja106478k_si_002_5.cif
_cod_data_source_block sl31_0ma
_cod_database_code 4103511

loop_
_symmetry_equiv_pos_as_xyz
'x, y, z'
'-x, -y, z+1/2'
'x+1/2, -y, z'
'-x+1/2, y, z+1/2'

loop_
_atom_site_label
_atom_site_type_symbol
_atom_site_fract_x
_atom_site_fract_y
_atom_site_fract_z
_atom_site_U_iso_or_equiv
_atom_site_adp_type
_atom_site_occupancy
_atom_site_symmetry_multiplicity
_atom_site_calc_flag
_atom_site_refinement_flags
_atom_site_disorder_assembly
_atom_site_disorder_group
Fe1 Fe 0.436851(15) 0.19625(4) 0.15950(4) 0.02721(9) Uani 1 1 d . . .
Fe2 Fe 0.342993(16) 0.08198(4) 0.15200(4) 0.02711(9) Uani 1 1 d . . .
Fe3 Fe 0.346752(16) 0.32745(4) 0.16581(4) 0.02702(9) Uani 1 1 d . . .
Fe4 Fe 0.373325(17) 0.21505(4) -0.01079(4) 0.02676(10) Uani 1 1 d . . .
Cl1 Cl 0.51885(3) 0.18088(9) 0.19741(9) 0.0471(2) Uani 1 1 d . . .
Cl2 Cl 0.29665(3) -0.08150(8) 0.19985(7) 0.03950(19) Uani 1 1 d . . .
Cl3 Cl 0.30637(3) 0.49579(8) 0.22270(8) 0.0411(2) Uani 1 1 d . . .
Cl4 Cl 0.37244(4) 0.24041(12) -0.18269(7) 0.0510(2) Uani 1 1 d . . .
S1 S 0.37750(3) 0.19209(8) 0.28973(7) 0.03174(17) Uani 1 1 d . . .
S2 S 0.41769(3) 0.37294(7) 0.06960(6) 0.02857(16) Uani 1 1 d . . .
S3 S 0.41229(3) 0.03830(7) 0.04933(7) 0.03120(17) Uani 1 1 d . . .
N1 N 0.31129(9) 0.2137(2) 0.0711(2) 0.0257(5) Uani 1 1 d . . .
C1 C 0.25897(12) 0.2203(3) 0.0319(3) 0.0342(7) Uani 1 1 d . . .
C2 C 0.22262(14) 0.2194(4) 0.1247(4) 0.0475(10) Uani 1 1 d . . .
H2A H 0.2268 0.1421 0.1640 0.071 Uiso 1 1 calc R . .
H2B H 0.1878 0.2255 0.0991 0.071 Uiso 1 1 calc R . .
H2C H 0.2300 0.2901 0.1704 0.071 Uiso 1 1 calc R . .
C3 C 0.25225(15) 0.3410(4) -0.0305(3) 0.0468(9) Uani 1 1 d . . .
H3A H 0.2584 0.4122 0.0154 0.070 Uiso 1 1 calc R . .
H3B H 0.2177 0.3453 -0.0580 0.070 Uiso 1 1 calc R . .
H3C H 0.2763 0.3426 -0.0888 0.070 Uiso 1 1 calc R . .
C4 C 0.24892(15) 0.1091(4) -0.0394(3) 0.0475(9) Uani 1 1 d . . .
H4A H 0.2531 0.0322 0.0004 0.071 Uiso 1 1 calc R . .
H4B H 0.2728 0.1102 -0.0979 0.071 Uiso 1 1 calc R . .
H4C H 0.2144 0.1137 -0.0665 0.071 Uiso 1 1 calc R . .
N2 N 0.44399(11) 0.6823(3) 0.3685(2) 0.0320(6) Uani 1 1 d . . .
C5 C 0.45748(15) 0.6044(4) 0.2734(3) 0.0435(9) Uani 1 1 d . . .
H5A H 0.4292 0.5470 0.2589 0.052 Uiso 1 1 calc R . .
H5B H 0.4609 0.6601 0.2123 0.052 Uiso 1 1 calc R . .
C6 C 0.50550(17) 0.5292(4) 0.2838(4) 0.0571(11) Uani 1 1 d . . .
H6A H 0.5112 0.4821 0.2194 0.086 Uiso 1 1 calc R . .
H6B H 0.5023 0.4717 0.3429 0.086 Uiso 1 1 calc R . .
H6C H 0.5341 0.5851 0.2961 0.086 Uiso 1 1 calc R . .
C7 C 0.48544(13) 0.7754(3) 0.3924(3) 0.0361(7) Uani 1 1 d . . .
H7A H 0.4770 0.8180 0.4587 0.043 Uiso 1 1 calc R . .
H7B H 0.5174 0.7296 0.4035 0.043 Uiso 1 1 calc R . .
C8 C 0.49412(18) 0.8725(4) 0.3090(4) 0.0588(12) Uani 1 1 d . . .
H8A H 0.5212 0.9284 0.3312 0.088 Uiso 1 1 calc R . .
H8B H 0.4630 0.9201 0.2983 0.088 Uiso 1 1 calc R . .
H8C H 0.5037 0.8318 0.2434 0.088 Uiso 1 1 calc R . .
C9 C 0.39486(14) 0.7474(4) 0.3428(3) 0.0399(8) Uani 1 1 d . . .
H9A H 0.3998 0.7969 0.2784 0.048 Uiso 1 1 calc R . .
H9B H 0.3689 0.6839 0.3276 0.048 Uiso 1 1 calc R . .
C10 C 0.37515(16) 0.8320(4) 0.4280(4) 0.0523(11) Uani 1 1 d . . .
H10A H 0.3436 0.8709 0.4048 0.078 Uiso 1 1 calc R . .
H10B H 0.4002 0.8965 0.4429 0.078 Uiso 1 1 calc R . .
H10C H 0.3688 0.7835 0.4915 0.078 Uiso 1 1 calc R . .
C11 C 0.43873(14) 0.6019(3) 0.4653(3) 0.0381(8) Uani 1 1 d . . .
H11A H 0.4314 0.6562 0.5258 0.046 Uiso 1 1 calc R . .
H11B H 0.4715 0.5608 0.4788 0.046 Uiso 1 1 calc R . .
C12 C 0.39798(17) 0.5029(4) 0.4591(4) 0.0530(10) Uani 1 1 d . . .
H12A H 0.3971 0.4562 0.5248 0.079 Uiso 1 1 calc R . .
H12B H 0.4055 0.4463 0.4011 0.079 Uiso 1 1 calc R . .
H12C H 0.3651 0.5424 0.4473 0.079 Uiso 1 1 calc R . .
N3 N 0.32986(10) -0.2822(2) -0.1310(2) 0.0293(6) Uani 1 1 d . . .
C13 C 0.28836(17) -0.2091(4) -0.0715(3) 0.0335(9) Uiso 0.811(4) 1 d P A 1
H13A H 0.3045 -0.1525 -0.0206 0.040 Uiso 0.811(4) 1 calc PR A 1
H13B H 0.2691 -0.1579 -0.1220 0.040 Uiso 0.811(4) 1 calc PR A 1
C13' C 0.2930(7) -0.3798(18) -0.0834(15) 0.039(4) Uiso 0.189(4) 1 d P A 2
H13C H 0.3114 -0.4388 -0.0378 0.047 Uiso 0.189(4) 1 calc PR A 2
H13D H 0.2755 -0.4267 -0.1391 0.047 Uiso 0.189(4) 1 calc PR A 2
C14 C 0.25194(16) -0.2950(4) -0.0137(4) 0.0525(10) Uani 1 1 d . . .
H14A H 0.2265 -0.2453 0.0229 0.079 Uiso 0.811(4) 1 calc PR A 1
H14B H 0.2707 -0.3449 0.0371 0.079 Uiso 0.811(4) 1 calc PR A 1
H14C H 0.2352 -0.3499 -0.0641 0.079 Uiso 0.811(4) 1 calc PR A 1
H14D H 0.2265 -0.3499 0.0172 0.079 Uiso 0.189(4) 1 d PR A 2
H14E H 0.2353 -0.2347 -0.0597 0.079 Uiso 0.189(4) 1 d PR A 2
H14F H 0.2699 -0.2510 0.0420 0.079 Uiso 0.189(4) 1 d PR A 2
C15 C 0.35779(16) -0.3650(4) -0.0577(3) 0.0323(9) Uiso 0.811(4) 1 d P A 1
H15A H 0.3860 -0.4039 -0.0963 0.039 Uiso 0.811(4) 1 calc PR A 1
H15B H 0.3348 -0.4322 -0.0352 0.039 Uiso 0.811(4) 1 calc PR A 1
C15' C 0.3613(7) -0.2154(16) -0.0563(15) 0.034(4) Uiso 0.189(4) 1 d P A 2
H15C H 0.3422 -0.1439 -0.0283 0.040 Uiso 0.189(4) 1 calc PR A 2
H15D H 0.3915 -0.1828 -0.0928 0.040 Uiso 0.189(4) 1 calc PR A 2
C16 C 0.37907(17) -0.3026(4) 0.0394(3) 0.0473(10) Uani 1 1 d . . .
H16A H 0.3967 -0.3642 0.0822 0.071 Uiso 0.811(4) 1 calc PR A 1
H16B H 0.3514 -0.2661 0.0799 0.071 Uiso 0.811(4) 1 calc PR A 1
H16C H 0.4028 -0.2373 0.0185 0.071 Uiso 0.811(4) 1 calc PR A 1
H16D H 0.4002 -0.2544 0.0874 0.071 Uiso 0.189(4) 1 d PR A 2
H16E H 0.3985 -0.3729 0.0121 0.071 Uiso 0.189(4) 1 d PR A 2
H16F H 0.3493 -0.3335 0.0768 0.071 Uiso 0.189(4) 1 d PR A 2
C17 C 0.36573(18) -0.1852(4) -0.1748(4) 0.0347(9) Uiso 0.811(4) 1 d P A 1
H17A H 0.3768 -0.1311 -0.1166 0.042 Uiso 0.811(4) 1 calc PR A 1
H17B H 0.3960 -0.2282 -0.2020 0.042 Uiso 0.811(4) 1 calc PR A 1
C17' C 0.3073(8) -0.2112(17) -0.2130(16) 0.036(4) Uiso 0.189(4) 1 d P A 2
H17C H 0.2763 -0.1710 -0.1858 0.043 Uiso 0.189(4) 1 calc PR A 2
H17D H 0.2971 -0.2679 -0.2701 0.043 Uiso 0.189(4) 1 calc PR A 2
C18 C 0.34478(17) -0.1041(4) -0.2607(3) 0.0544(11) Uani 1 1 d . . .
H18A H 0.3707 -0.0450 -0.2832 0.082 Uiso 0.811(4) 1 calc PR A 1
H18B H 0.3153 -0.0587 -0.2345 0.082 Uiso 0.811(4) 1 calc PR A 1
H18C H 0.3347 -0.1559 -0.3201 0.082 Uiso 0.811(4) 1 calc PR A 1
H18D H 0.3271 -0.0587 -0.3161 0.082 Uiso 0.189(4) 1 d PR A 2
H18E H 0.3751 -0.1431 -0.2896 0.082 Uiso 0.189(4) 1 d PR A 2
H18F H 0.3544 -0.0464 -0.2049 0.082 Uiso 0.189(4) 1 d PR A 2
C19 C 0.30461(17) -0.3553(4) -0.2156(4) 0.0359(10) Uiso 0.811(4) 1 d P A 1
H19A H 0.2841 -0.2982 -0.2588 0.043 Uiso 0.811(4) 1 calc PR A 1
H19B H 0.2813 -0.4159 -0.1830 0.043 Uiso 0.811(4) 1 calc PR A 1
C19' C 0.3724(8) -0.387(2) -0.1877(16) 0.043(5) Uiso 0.189(4) 1 d P A 2
H19C H 0.4047 -0.3461 -0.2061 0.052 Uiso 0.189(4) 1 calc PR A 2
H19D H 0.3791 -0.4584 -0.1413 0.052 Uiso 0.189(4) 1 calc PR A 2
C20 C 0.34199(19) -0.4262(5) -0.2881(4) 0.0639(13) Uani 1 1 d . . .
H20A H 0.3230 -0.4719 -0.3413 0.096 Uiso 0.811(4) 1 calc PR A 1
H20B H 0.3619 -0.4845 -0.2462 0.096 Uiso 0.811(4) 1 calc PR A 1
H20C H 0.3646 -0.3668 -0.3223 0.096 Uiso 0.811(4) 1 calc PR A 1
H20D H 0.3617 -0.4867 -0.3281 0.096 Uiso 0.189(4) 1 d PR A 2
H20E H 0.3355 -0.3530 -0.3315 0.096 Uiso 0.189(4) 1 d PR A 2
H20F H 0.3098 -0.4635 -0.2670 0.096 Uiso 0.189(4) 1 d PR A 2
N4 N 0.5046(2) -0.3169(5) 0.0219(5) 0.105(2) Uani 1 1 d . . .
C21 C 0.5267(3) -0.2302(6) 0.0290(5) 0.085(2) Uani 1 1 d . . .
C22 C 0.5573(3) -0.1188(6) 0.0408(6) 0.176(5) Uani 1 1 d . . .
H22A H 0.5465 -0.0565 -0.0103 0.263 Uiso 1 1 calc R . .
H22B H 0.5929 -0.1394 0.0290 0.263 Uiso 1 1 calc R . .
H22C H 0.5532 -0.0857 0.1117 0.263 Uiso 1 1 calc R . .

loop_
_atom_site_aniso_label
_atom_site_aniso_U_11
_atom_site_aniso_U_22
_atom_site_aniso_U_33
_atom_site_aniso_U_23
_atom_site_aniso_U_13
_atom_site_aniso_U_12
Fe1 0.0223(2) 0.0280(2) 0.0313(2) -0.00042(19) -0.00233(19) -0.00045(16)
Fe2 0.0263(2) 0.0254(2) 0.0296(2) 0.00088(18) -0.00050(18) -0.00260(16)
Fe3 0.0258(2) 0.0257(2) 0.0295(2) -0.00261(19) 0.00100(18) 0.00141(16)
Fe4 0.0249(2) 0.0300(2) 0.0254(2) -0.00106(18) -0.00028(18) -0.00097(17)
Cl1 0.0284(4) 0.0478(5) 0.0650(6) 0.0061(5) -0.0124(4) -0.0002(4)
Cl2 0.0401(4) 0.0350(4) 0.0434(5) 0.0045(4) 0.0040(4) -0.0091(3)
Cl3 0.0402(4) 0.0345(4) 0.0484(5) -0.0089(4) 0.0068(4) 0.0073(3)
Cl4 0.0492(6) 0.0760(7) 0.0278(4) 0.0041(4) -0.0028(4) -0.0071(5)
S1 0.0326(4) 0.0369(4) 0.0257(4) 0.0007(3) -0.0017(3) -0.0018(3)
S2 0.0273(4) 0.0239(4) 0.0346(4) 0.0005(3) 0.0020(3) -0.0020(3)
S3 0.0302(4) 0.0254(4) 0.0379(4) -0.0048(3) 0.0022(3) 0.0013(3)
N1 0.0226(12) 0.0286(13) 0.0259(13) -0.0010(10) -0.0007(10) -0.0009(10)
C1 0.0216(15) 0.0397(18) 0.0414(18) 0.0017(15) -0.0048(13) 0.0018(13)
C2 0.0262(17) 0.060(3) 0.057(2) 0.004(2) 0.0034(16) 0.0005(16)
C3 0.0358(19) 0.050(2) 0.054(2) 0.0114(19) -0.0108(17) 0.0072(17)
C4 0.0346(19) 0.054(2) 0.054(2) -0.0093(19) -0.0157(17) -0.0057(18)
N2 0.0322(15) 0.0343(15) 0.0294(14) -0.0017(11) -0.0049(11) -0.0021(11)
C5 0.044(2) 0.054(2) 0.0327(18) -0.0115(17) -0.0035(16) -0.0029(18)
C6 0.058(3) 0.055(3) 0.059(3) -0.018(2) -0.001(2) 0.013(2)
C7 0.0314(17) 0.0394(19) 0.0375(18) 0.0023(15) -0.0099(15) -0.0049(14)
C8 0.059(3) 0.059(3) 0.059(3) 0.017(2) -0.011(2) -0.018(2)
C9 0.0355(19) 0.046(2) 0.0382(19) -0.0004(16) -0.0091(15) -0.0015(16)
C10 0.041(2) 0.057(2) 0.060(3) -0.011(2) -0.0017(19) 0.0056(19)
C11 0.044(2) 0.0384(18) 0.0319(18) 0.0032(14) -0.0038(15) -0.0022(16)
C12 0.053(3) 0.050(2) 0.056(3) 0.0042(19) 0.001(2) -0.008(2)
N3 0.0226(13) 0.0331(14) 0.0323(14) 0.0014(11) -0.0024(10) -0.0035(11)
C14 0.036(2) 0.069(3) 0.052(2) 0.007(2) 0.012(2) 0.0030(18)
C16 0.058(3) 0.037(2) 0.046(2) -0.0002(16) -0.023(2) 0.0088(18)
C18 0.050(3) 0.060(3) 0.053(3) 0.027(2) 0.0069(19) 0.002(2)
C20 0.079(3) 0.070(3) 0.043(2) -0.019(2) 0.007(2) -0.006(2)
N4 0.101(4) 0.080(3) 0.135(5) -0.049(4) 0.070(4) -0.033(3)
C21 0.105(5) 0.066(4) 0.083(4) 0.001(3) 0.049(4) 0.023(3)
C22 0.281(12) 0.062(4) 0.184(8) -0.053(4) 0.193(9) -0.072(5)

loop_
_atom_type_symbol
_atom_type_description
_atom_type_scat_dispersion_real
_atom_type_scat_dispersion_imag
_atom_type_scat_source
C C 0.0033 0.0016 'International Tables Vol C Tables 4.2.6.8 and 6.1.1.4'
H H 0.0000 0.0000 'International Tables Vol C Tables 4.2.6.8 and 6.1.1.4'
N N 0.0061 0.0033 'International Tables Vol C Tables 4.2.6.8 and 6.1.1.4'
S S 0.1246 0.1234 'International Tables Vol C Tables 4.2.6.8 and 6.1.1.4'
Cl Cl 0.1484 0.1585 'International Tables Vol C Tables 4.2.6.8 and 6.1.1.4'
Fe Fe 0.3463 0.8444 'International Tables Vol C Tables 4.2.6.8 and 6.1.1.4'

loop_
_geom_angle_atom_site_label_1
_geom_angle_atom_site_label_2
_geom_angle_atom_site_label_3
_geom_angle
Cl1 Fe1 S2 112.82(4)
Cl1 Fe1 S1 120.57(4)
S2 Fe1 S1 103.29(3)
Cl1 Fe1 S3 110.65(4)
S2 Fe1 S3 104.27(4)
S1 Fe1 S3 103.67(3)
Cl1 Fe1 Fe4 140.39(4)
S2 Fe1 Fe4 53.53(2)
S1 Fe1 Fe4 99.02(3)
S3 Fe1 Fe4 53.11(2)
Cl1 Fe1 Fe3 150.27(3)
S2 Fe1 Fe3 52.98(2)
S1 Fe1 Fe3 53.04(3)
S3 Fe1 Fe3 98.74(3)
Fe4 Fe1 Fe3 57.399(16)
Cl1 Fe1 Fe2 147.78(3)
S2 Fe1 Fe2 98.87(3)
S1 Fe1 Fe2 53.27(2)
S3 Fe1 Fe2 52.98(2)
Fe4 Fe1 Fe2 57.274(16)
Fe3 Fe1 Fe2 57.147(15)
N1 Fe2 Cl2 118.97(8)
N1 Fe2 S3 100.93(8)
Cl2 Fe2 S3 115.61(4)
N1 Fe2 S1 101.55(8)
Cl2 Fe2 S1 114.45(4)
S3 Fe2 S1 102.95(3)
N1 Fe2 Fe4 47.09(8)
Cl2 Fe2 Fe4 143.93(3)
S3 Fe2 Fe4 54.73(2)
S1 Fe2 Fe4 101.54(3)
N1 Fe2 Fe3 47.48(7)
Cl2 Fe2 Fe3 142.13(3)
S3 Fe2 Fe3 102.23(3)
S1 Fe2 Fe3 54.72(2)
Fe4 Fe2 Fe3 60.094(17)
N1 Fe2 Fe1 94.61(7)
Cl2 Fe2 Fe1 146.40(3)
S3 Fe2 Fe1 52.95(2)
S1 Fe2 Fe1 52.54(3)
Fe4 Fe2 Fe1 61.040(17)
Fe3 Fe2 Fe1 61.412(15)
N1 Fe3 Cl3 118.72(8)
N1 Fe3 S2 101.19(8)
Cl3 Fe3 S2 113.14(4)
N1 Fe3 S1 101.40(8)
Cl3 Fe3 S1 117.48(4)
S2 Fe3 S1 102.39(3)
N1 Fe3 Fe2 47.01(8)
Cl3 Fe3 Fe2 144.66(3)
S2 Fe3 Fe2 102.00(3)
S1 Fe3 Fe2 55.04(2)
N1 Fe3 Fe4 46.96(7)
Cl3 Fe3 Fe4 140.88(3)
S2 Fe3 Fe4 54.99(2)
S1 Fe3 Fe4 101.64(3)
Fe2 Fe3 Fe4 59.909(17)
N1 Fe3 Fe1 94.29(8)
Cl3 Fe3 Fe1 146.85(3)
S2 Fe3 Fe1 52.45(2)
S1 Fe3 Fe1 52.62(3)
Fe2 Fe3 Fe1 61.441(15)
Fe4 Fe3 Fe1 60.993(16)
N1 Fe4 Cl4 121.68(8)
N1 Fe4 S3 101.12(8)
Cl4 Fe4 S3 116.02(4)
N1 Fe4 S2 101.26(8)
Cl4 Fe4 S2 110.84(4)
S3 Fe4 S2 103.54(3)
N1 Fe4 Fe2 47.09(8)
Cl4 Fe4 Fe2 147.37(4)
S3 Fe4 Fe2 54.92(2)
S2 Fe4 Fe2 101.75(3)
N1 Fe4 Fe3 47.43(8)
Cl4 Fe4 Fe3 141.62(4)
S3 Fe4 Fe3 102.29(3)
S2 Fe4 Fe3 54.58(2)
Fe2 Fe4 Fe3 59.997(17)
N1 Fe4 Fe1 95.15(8)
Cl4 Fe4 Fe1 143.00(4)
S3 Fe4 Fe1 53.25(2)
S2 Fe4 Fe1 52.62(2)
Fe2 Fe4 Fe1 61.686(17)
Fe3 Fe4 Fe1 61.608(17)
Fe1 S1 Fe3 74.34(3)
Fe1 S1 Fe2 74.19(3)
Fe3 S1 Fe2 70.24(3)
Fe1 S2 Fe3 74.57(3)
Fe1 S2 Fe4 73.84(3)
Fe3 S2 Fe4 70.43(3)
Fe4 S3 Fe1 73.64(3)
Fe4 S3 Fe2 70.35(3)
Fe1 S3 Fe2 74.07(3)
C1 N1 Fe4 127.5(2)
C1 N1 Fe2 128.3(2)
Fe4 N1 Fe2 85.82(10)
C1 N1 Fe3 129.0(2)
Fe4 N1 Fe3 85.61(10)
Fe2 N1 Fe3 85.51(10)
N1 C1 C2 109.1(3)
N1 C1 C4 109.2(3)
C2 C1 C4 110.4(3)
N1 C1 C3 109.0(3)
C2 C1 C3 109.6(3)
C4 C1 C3 109.5(3)
C1 C2 H2A 109.5
C1 C2 H2B 109.5
H2A C2 H2B 109.5
C1 C2 H2C 109.5
H2A C2 H2C 109.5
H2B C2 H2C 109.5
C1 C3 H3A 109.5
C1 C3 H3B 109.5
H3A C3 H3B 109.5
C1 C3 H3C 109.5
H3A C3 H3C 109.5
H3B C3 H3C 109.5
C1 C4 H4A 109.5
C1 C4 H4B 109.5
H4A C4 H4B 109.5
C1 C4 H4C 109.5
H4A C4 H4C 109.5
H4B C4 H4C 109.5
C9 N2 C11 111.3(3)
C9 N2 C7 111.0(3)
C11 N2 C7 106.3(3)
C9 N2 C5 106.5(3)
C11 N2 C5 111.0(3)
C7 N2 C5 110.9(3)
C6 C5 N2 115.0(3)
C6 C5 H5A 108.5
N2 C5 H5A 108.5
C6 C5 H5B 108.5
N2 C5 H5B 108.5
H5A C5 H5B 107.5
C5 C6 H6A 109.5
C5 C6 H6B 109.5
H6A C6 H6B 109.5
C5 C6 H6C 109.5
H6A C6 H6C 109.5
H6B C6 H6C 109.5
C8 C7 N2 115.2(3)
C8 C7 H7A 108.5
N2 C7 H7A 108.5
C8 C7 H7B 108.5
N2 C7 H7B 108.5
H7A C7 H7B 107.5
C7 C8 H8A 109.5
C7 C8 H8B 109.5
H8A C8 H8B 109.5
C7 C8 H8C 109.5
H8A C8 H8C 109.5
H8B C8 H8C 109.5
C10 C9 N2 114.8(3)
C10 C9 H9A 108.6
N2 C9 H9A 108.6
C10 C9 H9B 108.6
N2 C9 H9B 108.6
H9A C9 H9B 107.5
C9 C10 H10A 109.5
C9 C10 H10B 109.5
H10A C10 H10B 109.5
C9 C10 H10C 109.5
H10A C10 H10C 109.5
H10B C10 H10C 109.5
N2 C11 C12 115.1(3)
N2 C11 H11A 108.5
C12 C11 H11A 108.5
N2 C11 H11B 108.5
C12 C11 H11B 108.5
H11A C11 H11B 107.5
C11 C12 H12A 109.5
C11 C12 H12B 109.5
H12A C12 H12B 109.5
C11 C12 H12C 109.5
H12A C12 H12C 109.5
H12B C12 H12C 109.5
C17' N3 C15' 117.0(11)
C17' N3 C15 171.7(8)
C15' N3 C15 66.5(8)
C17' N3 C19 64.2(8)
C15' N3 C19 171.6(8)
C15 N3 C19 111.2(3)
C17' N3 C17 67.8(8)
C15' N3 C17 62.9(8)
C15 N3 C17 109.5(3)
C19 N3 C17 112.0(3)
C17' N3 C13 77.9(8)
C15' N3 C13 80.4(8)
C15 N3 C13 110.4(3)
C19 N3 C13 107.8(3)
C17 N3 C13 105.9(3)
C17' N3 C13' 112.7(11)
C15' N3 C13' 115.8(11)
C15 N3 C13' 70.2(8)
C19 N3 C13' 69.4(8)
C17 N3 C13' 178.5(8)
C13 N3 C13' 73.1(7)
C17' N3 C19' 108.1(11)
C15' N3 C19' 102.8(10)
C15 N3 C19' 63.6(7)
C19 N3 C19' 69.5(7)
C17 N3 C19' 83.6(8)
C13 N3 C19' 170.4(8)
C13' N3 C19' 97.5(10)
C14 C13 N3 112.1(3)
C14 C13 H13A 109.2
N3 C13 H13A 109.2
C14 C13 H13B 109.2
N3 C13 H13B 109.2
H13A C13 H13B 107.9
C14 C13 H14E 38.4
N3 C13 H14E 130.2
H13A C13 H14E 118.1
H13B C13 H14E 71.0
N3 C13' C14 104.2(11)
N3 C13' H13C 110.9
C14 C13' H13C 110.9
N3 C13' H13D 110.9
C14 C13' H13D 110.9
H13C C13' H13D 108.9
C13 C14 C13' 70.4(7)
C13 C14 H14A 109.5
C13' C14 H14A 176.2
C13 C14 H14B 109.5
C13' C14 H14B 73.9
H14A C14 H14B 109.5
C13 C14 H14C 109.5
C13' C14 H14C 67.4
H14A C14 H14C 109.5
H14B C14 H14C 109.5
C13 C14 H14D 174.3
C13' C14 H14D 109.3
H14A C14 H14D 70.4
H14B C14 H14D 75.6
H14C C14 H14D 65.8
C13 C14 H14E 65.9
C13' C14 H14E 109.5
H14A C14 H14E 67.3
H14B C14 H14E 171.8
H14C C14 H14E 78.7
H14D C14 H14E 109.5
C13 C14 H14F 75.6
C13' C14 H14F 109.5
H14A C14 H14F 73.9
H14B C14 H14F 62.4
H14C C14 H14F 171.8
H14D C14 H14F 109.5
H14E C14 H14F 109.5
N3 C15 C16 115.6(3)
N3 C15 H15A 108.4
C16 C15 H15A 108.4
N3 C15 H15B 108.4
C16 C15 H15B 108.4
H15A C15 H15B 107.4
N3 C15 H16E 144.9
C16 C15 H16E 38.9
H15A C15 H16E 73.2
H15B C15 H16E 104.1
N3 C15' C16 112.0(11)
N3 C15' H15C 109.2
C16 C15' H15C 109.2
N3 C15' H15D 109.2
C16 C15' H15D 109.2
H15C C15' H15D 107.9
C15 C16 C15' 62.0(7)
C15 C16 H16A 109.5
C15' C16 H16A 163.4
C15 C16 H16B 109.5
C15' C16 H16B 87.1
H16A C16 H16B 109.5
C15 C16 H16C 109.5
C15' C16 H16C 64.0
H16A C16 H16C 109.5
H16B C16 H16C 109.5
C15 C16 H16D 163.4
C15' C16 H16D 109.4
H16A C16 H16D 74.8
H16B C16 H16D 83.2
H16C C16 H16D 54.8
C15 C16 H16E 64.0
C15' C16 H16E 109.5
H16A C16 H16E 54.8
H16B C16 H16E 153.1
H16C C16 H16E 97.0
H16D C16 H16E 109.5
C15 C16 H16F 87.1
C15' C16 H16F 109.5
H16A C16 H16F 83.1
H16B C16 H16F 43.8
H16C C16 H16F 153.1
H16D C16 H16F 109.5
H16E C16 H16F 109.5
C18 C17 N3 115.9(4)
C18 C17 H17A 108.3
N3 C17 H17A 108.3
C18 C17 H17B 108.3
N3 C17 H17B 108.3
H17A C17 H17B 107.4
C18 C17 H18E 37.2
N3 C17 H18E 130.4
H17A C17 H18E 119.3
H17B C17 H18E 71.1
C18 C17 H18F 37.0
N3 C17 H18F 128.7
H17A C17 H18F 71.3
H17B C17 H18F 120.9
H18E C17 H18F 61.5
N3 C17' C18 113.3(13)
N3 C17' H17C 108.9
C18 C17' H17C 108.9
N3 C17' H17D 108.9
C18 C17' H17D 108.9
H17C C17' H17D 107.7
C17 C18 C17' 62.9(7)
C17 C18 H18A 109.5
C17' C18 H18A 172.3
C17 C18 H18B 109.5
C17' C18 H18B 75.1
H18A C18 H18B 109.5
C17 C18 H18C 109.5
C17' C18 H18C 73.9
H18A C18 H18C 109.5
H18B C18 H18C 109.5
C17 C18 H18D 172.2
C17' C18 H18D 109.3
H18A C18 H18D 78.3
H18B C18 H18D 67.5
H18C C18 H18D 66.1
C17 C18 H18E 74.0
C17' C18 H18E 109.6
H18A C18 H18E 66.0
H18B C18 H18E 175.3
H18C C18 H18E 71.7
H18D C18 H18E 109.5
C17 C18 H18F 75.1
C17' C18 H18F 109.5
H18A C18 H18F 67.6
H18B C18 H18F 69.0
H18C C18 H18F 175.4
H18D C18 H18F 109.5
H18E C18 H18F 109.5
N3 C19 C20 113.9(4)
N3 C19 H19A 108.8
C20 C19 H19A 108.8
N3 C19 H19B 108.8
C20 C19 H19B 108.8
H19A C19 H19B 107.7
N3 C19 H20F 139.8
C20 C19 H20F 38.6
H19A C19 H20F 108.8
H19B C19 H20F 72.4
C20 C19' N3 100.5(11)
C20 C19' H19C 111.7
N3 C19' H19C 111.7
C20 C19' H19D 111.7
N3 C19' H19D 111.7
H19C C19' H19D 109.4
C19 C20 C19' 73.0(8)
C19 C20 H20A 109.5
C19' C20 H20A 164.9
C19 C20 H20B 109.5
C19' C20 H20B 56.8
H20A C20 H20B 109.5
C19 C20 H20C 109.5
C19' C20 H20C 82.8
H20A C20 H20C 109.5
H20B C20 H20C 109.5
C19 C20 H20D 167.6
C19' C20 H20D 109.5
H20A C20 H20D 64.9
H20B C20 H20D 64.6
H20C C20 H20D 82.9
C19 C20 H20E 80.2
C19' C20 H20E 109.5
H20A C20 H20E 85.5
H20B C20 H20E 156.9
H20C C20 H20E 47.8
H20D C20 H20E 109.5
C19 C20 H20F 59.0
C19' C20 H20F 109.4
H20A C20 H20F 62.4
H20B C20 H20F 93.2
H20C C20 H20F 157.2
H20D C20 H20F 109.5
H20E C20 H20F 109.5
N4 C21 C22 177.6(9)
C21 C22 H22A 109.5
C21 C22 H22B 109.5
H22A C22 H22B 109.5
C21 C22 H22C 109.5
H22A C22 H22C 109.5
H22B C22 H22C 109.5

loop_
_geom_bond_atom_site_label_1
_geom_bond_atom_site_label_2
_geom_bond_distance
Fe1 Cl1 2.2310(10)
Fe1 S2 2.2823(9)
Fe1 S1 2.2900(10)
Fe1 S3 2.3039(9)
Fe1 Fe4 2.7587(6)
Fe1 Fe3 2.7750(6)
Fe1 Fe2 2.7758(6)
Fe2 N1 1.948(3)
Fe2 Cl2 2.2333(9)
Fe2 S3 2.3048(9)
Fe2 S1 2.3121(9)
Fe2 Fe4 2.6525(6)
Fe2 Fe3 2.6549(6)
Fe3 N1 1.963(3)
Fe3 Cl3 2.2288(9)
Fe3 S2 2.2983(9)
Fe3 S1 2.3029(10)
Fe3 Fe4 2.6575(6)
Fe4 N1 1.948(3)
Fe4 Cl4 2.2147(10)
Fe4 S3 2.2996(9)
Fe4 S2 2.3099(9)
N1 C1 1.475(4)
C1 C2 1.528(5)
C1 C4 1.530(5)
C1 C3 1.537(5)
C2 H2A 0.9800
C2 H2B 0.9800
C2 H2C 0.9800
C3 H3A 0.9800
C3 H3B 0.9800
C3 H3C 0.9800
C4 H4A 0.9800
C4 H4B 0.9800
C4 H4C 0.9800
N2 C9 1.515(5)
N2 C11 1.517(4)
N2 C7 1.519(4)
N2 C5 1.520(5)
C5 C6 1.514(6)
C5 H5A 0.9900
C5 H5B 0.9900
C6 H6A 0.9800
C6 H6B 0.9800
C6 H6C 0.9800
C7 C8 1.512(5)
C7 H7A 0.9900
C7 H7B 0.9900
C8 H8A 0.9800
C8 H8B 0.9800
C8 H8C 0.9800
C9 C10 1.514(6)
C9 H9A 0.9900
C9 H9B 0.9900
C10 H10A 0.9800
C10 H10B 0.9800
C10 H10C 0.9800
C11 C12 1.520(5)
C11 H11A 0.9900
C11 H11B 0.9900
C12 H12A 0.9800
C12 H12B 0.9800
C12 H12C 0.9800
N3 C17' 1.430(19)
N3 C15' 1.458(19)
N3 C15 1.490(5)
N3 C19 1.496(5)
N3 C17 1.520(5)
N3 C13 1.551(5)
N3 C13' 1.558(19)
N3 C19' 1.75(2)
C13 C14 1.528(6)
C13 H13A 0.9900
C13 H13B 0.9900
C13 H14E 1.4393
C13' C14 1.677(19)
C13' H13C 0.9900
C13' H13D 0.9900
C14 H14A 0.9800
C14 H14B 0.9800
C14 H14C 0.9800
C14 H14D 0.9801
C14 H14E 0.9801
C14 H14F 0.9799
C15 C16 1.519(5)
C15 H15A 0.9900
C15 H15B 0.9900
C15 H16E 1.4017
C15' C16 1.613(19)
C15' H15C 0.9900
C15' H15D 0.9900
C16 H16A 0.9800
C16 H16B 0.9800
C16 H16C 0.9800
C16 H16D 0.9800
C16 H16E 0.9800
C16 H16F 0.9801
C17 C18 1.509(6)
C17 H17A 0.9900
C17 H17B 0.9900
C17 H18E 1.5559
C17 H18F 1.5738
C17' C18 1.641(19)
C17' H17C 0.9900
C17' H17D 0.9900
C18 H18A 0.9800
C18 H18B 0.9800
C18 H18C 0.9800
C18 H18D 0.9801
C18 H18E 0.9798
C18 H18F 0.9800
C19 C20 1.557(6)
C19 H19A 0.9900
C19 H19B 0.9900
C19 H20F 1.3462
C19' C20 1.57(2)
C19' H19C 0.9900
C19' H19D 0.9900
C20 H20A 0.9800
C20 H20B 0.9800
C20 H20C 0.9800
C20 H20D 0.9800
C20 H20E 0.9800
C20 H20F 0.9800
N4 C21 1.106(7)
C21 C22 1.458(9)
C22 H22A 0.9800
C22 H22B 0.9800
C22 H22C 0.9800
